data_8106414
loop_
_publ_author_name
'Karczmarzyk, Zbigniew'
'Branowska, Danuta'
'Wysocki, Waldemar'
'Bancerz, Ilona'
'Urba\'nczyk-Lipkowska, Zofia'

_publ_section_title
;
 Crystal structure of
 3,3&#x2032;-di(furan-2-yl)-5,5&#x2032;-bi-1,2,4-triazine
;
_journal_issue 1
_journal_name_full 'Zeitschrift f\"ur Kristallographie - New Crystal Structures'
_journal_page_first 11
_journal_page_last 12
_journal_paper_doi 10.1515/ncrs-2016-0103
_journal_volume 232
_journal_year 2017
_chemical_formula_moiety 'C14 H8 N6 O2'
_chemical_formula_sum 'C14 H8 N6 O2'
_chemical_formula_weight 292.26
_space_group_crystal_system monoclinic
_space_group_IT_number 14
_space_group_name_Hall '-P 2ybc'
_space_group_name_H-M_alt 'P 1 21/c 1'
_atom_sites_solution_hydrogens geom
_atom_sites_solution_primary difmap
_atom_sites_solution_secondary difmap
_cell_angle_alpha 90
_cell_angle_beta 100.02(3)
_cell_angle_gamma 90
_cell_formula_units_Z 2
_cell_length_a 9.2129(18)
_cell_length_b 5.0321(10)
_cell_length_c 13.760(3)
_cell_measurement_reflns_used 1490
_cell_measurement_temperature 296(2)
_cell_measurement_theta_max 62.93
_cell_measurement_theta_min 4.87
_cell_volume 628.2(2)
_computing_cell_refinement 'Bruker SAINT [6]'
_computing_data_collection 'Bruker APEX2 [6]'
_computing_data_reduction 'Bruker SAINT [6]'
_computing_molecular_graphics 'ORTEP3 for Windows [8]'
_computing_publication_material 'SHELXL-2014/7 and WINGX [8]'
_computing_structure_refinement 'SHELXL-2014/7 [7]'
_computing_structure_solution 'SHELXS-2013 [7]'
_diffrn_ambient_temperature 296(2)
_diffrn_measured_fraction_theta_full 0.993
_diffrn_measured_fraction_theta_max 0.993
_diffrn_measurement_device_type 'Bruker APEX-II CCD'
_diffrn_measurement_method '\f and \w scans'
_diffrn_radiation_monochromator graphite
_diffrn_radiation_source 'fine-focus sealed tube'
_diffrn_radiation_type CuK\a
_diffrn_radiation_wavelength 1.54178
_diffrn_reflns_av_R_equivalents 0.0513
_diffrn_reflns_av_unetI/netI 0.0407
_diffrn_reflns_Laue_measured_fraction_full 0.993
_diffrn_reflns_Laue_measured_fraction_max 0.993
_diffrn_reflns_limit_h_max 10
_diffrn_reflns_limit_h_min -10
_diffrn_reflns_limit_k_max 5
_diffrn_reflns_limit_k_min -5
_diffrn_reflns_limit_l_max 16
_diffrn_reflns_limit_l_min -16
_diffrn_reflns_number 7875
_diffrn_reflns_point_group_measured_fraction_full 0.993
_diffrn_reflns_point_group_measured_fraction_max 0.993
_diffrn_reflns_theta_full 65.449
_diffrn_reflns_theta_max 65.449
_diffrn_reflns_theta_min 4.874
_exptl_absorpt_coefficient_mu 0.926
_exptl_absorpt_correction_T_max 0.9866
_exptl_absorpt_correction_T_min 0.7656
_exptl_absorpt_correction_type multi-scan
_exptl_absorpt_process_details 'SADABS [6]'
_exptl_crystal_colour yellow
_exptl_crystal_density_diffrn 1.545
_exptl_crystal_description plate
_exptl_crystal_F_000 300
_exptl_crystal_size_max 0.4
_exptl_crystal_size_mid 0.2
_exptl_crystal_size_min 0.1
_refine_diff_density_max 0.191
_refine_diff_density_min -0.149
_refine_diff_density_rms 0.054
_refine_ls_extinction_coef 0.0123(19)
_refine_ls_extinction_expression Fc^*^=kFc[1+0.001xFc^2^\l^3^/sin(2\q)]^-1/4^
_refine_ls_extinction_method 'SHELXL-2014/7 (Sheldrick 2014'
_refine_ls_goodness_of_fit_ref 1.044
_refine_ls_hydrogen_treatment constr
_refine_ls_matrix_type full
_refine_ls_number_parameters 101
_refine_ls_number_reflns 1064
_refine_ls_number_restraints 0
_refine_ls_restrained_S_all 1.044
_refine_ls_R_factor_all 0.0486
_refine_ls_R_factor_gt 0.0416
_refine_ls_shift/su_max 0.000
_refine_ls_shift/su_mean 0.000
_refine_ls_structure_factor_coef Fsqd
_refine_ls_weighting_details 'w=1/[\s^2^(Fo^2^)+(0.0638P)^2^+0.1100P] where P=(Fo^2^+2Fc^2^)/3'
_refine_ls_weighting_scheme calc
_refine_ls_wR_factor_gt 0.1045
_refine_ls_wR_factor_ref 0.1115
_reflns_Friedel_coverage 0.000
_reflns_Friedel_fraction_full .
_reflns_Friedel_fraction_max .
_reflns_number_gt 911
_reflns_number_total 1064
_reflns_threshold_expression 'I > 2\s(I)'
_cod_data_source_file suppl_j_ncrs-2016-0103_suppl.cif
_cod_data_source_block shelx
_cod_original_sg_symbol_H-M 'P 21/c'
_cod_database_code 8106414
_shelx_space_group_comment
;
The symmetry employed for this shelxl refinement is uniquely defined
by the following loop, which should always be used as a source of
symmetry information in preference to the above space-group names.
They are only intended as comments.
;

loop_
_space_group_symop_operation_xyz
'x, y, z'
'-x, y+1/2, -z+1/2'
'-x, -y, -z'
'x, -y-1/2, z-1/2'

loop_
_atom_site_label
_atom_site_type_symbol
_atom_site_fract_x
_atom_site_fract_y
_atom_site_fract_z
_atom_site_U_iso_or_equiv
_atom_site_adp_type
_atom_site_occupancy
_atom_site_site_symmetry_order
_atom_site_calc_flag
_atom_site_refinement_flags_posn
_atom_site_refinement_flags_adp
_atom_site_refinement_flags_occupancy
_atom_site_disorder_assembly
_atom_site_disorder_group
O8 O 0.11665(12) 0.1992(2) 0.45906(9) 0.0501(4) Uani 1 1 d . . . . .
N1 N 0.33882(18) 0.7470(3) 0.65107(11) 0.0586(5) Uani 1 1 d . . . . .
N2 N 0.26521(16) 0.5666(3) 0.58855(10) 0.0527(4) Uani 1 1 d . . . . .
N4 N 0.37985(13) 0.7308(3) 0.45753(9) 0.0399(4) Uani 1 1 d . . . . .
C3 C 0.28753(16) 0.5666(3) 0.49564(11) 0.0400(4) Uani 1 1 d . . . . .
C5 C 0.44880(16) 0.9072(3) 0.51916(11) 0.0390(4) Uani 1 1 d . . . . .
C6 C 0.42757(19) 0.9162(4) 0.61733(12) 0.0505(5) Uani 1 1 d . . . . .
H6 H 0.4769 1.0437 0.6596 0.076 Uiso 1 1 calc R U . . .
C7 C 0.21164(16) 0.3753(3) 0.42705(12) 0.0409(4) Uani 1 1 d . . . . .
C9 C 0.06534(19) 0.0412(4) 0.38049(13) 0.0505(5) Uani 1 1 d . . . . .
H9 H -0.0019 -0.0962 0.3814 0.076 Uiso 1 1 calc R U . . .
C10 C 0.12417(18) 0.1091(3) 0.30168(12) 0.0487(5) Uani 1 1 d . . . . .
H10 H 0.1066 0.0291 0.2398 0.073 Uiso 1 1 calc R U . . .
C11 C 0.21847(18) 0.3269(3) 0.33141(12) 0.0460(5) Uani 1 1 d . . . . .
H11 H 0.2745 0.4191 0.2925 0.069 Uiso 1 1 calc R U . . .

loop_
_atom_site_aniso_label
_atom_site_aniso_U_11
_atom_site_aniso_U_22
_atom_site_aniso_U_33
_atom_site_aniso_U_23
_atom_site_aniso_U_13
_atom_site_aniso_U_12
O8 0.0546(7) 0.0514(8) 0.0480(7) 0.0003(5) 0.0196(5) -0.0088(5)
N1 0.0755(10) 0.0620(11) 0.0431(8) -0.0043(7) 0.0235(7) -0.0132(8)
N2 0.0631(9) 0.0564(10) 0.0425(8) -0.0003(7) 0.0198(7) -0.0094(7)
N4 0.0435(7) 0.0395(8) 0.0377(7) 0.0042(5) 0.0099(6) 0.0024(5)
C3 0.0420(8) 0.0402(9) 0.0396(8) 0.0056(7) 0.0122(7) 0.0056(6)
C5 0.0409(8) 0.0388(9) 0.0386(8) 0.0045(7) 0.0102(6) 0.0063(6)
C6 0.0600(10) 0.0522(11) 0.0419(9) -0.0039(7) 0.0165(8) -0.0062(8)
C7 0.0410(8) 0.0391(9) 0.0446(9) 0.0066(7) 0.0127(7) 0.0018(6)
C9 0.0519(9) 0.0469(10) 0.0530(10) -0.0019(8) 0.0104(8) -0.0062(7)
C10 0.0531(9) 0.0482(10) 0.0445(9) -0.0005(7) 0.0076(8) 0.0011(7)
C11 0.0486(9) 0.0496(10) 0.0414(9) 0.0060(7) 0.0125(7) -0.0018(7)

loop_
_atom_type_symbol
_atom_type_description
_atom_type_scat_dispersion_real
_atom_type_scat_dispersion_imag
_atom_type_scat_source
C C 0.0181 0.0091 'International Tables Vol C Tables 4.2.6.8 and 6.1.1.4'
H H 0.0000 0.0000 'International Tables Vol C Tables 4.2.6.8 and 6.1.1.4'
N N 0.0311 0.0180 'International Tables Vol C Tables 4.2.6.8 and 6.1.1.4'
O O 0.0492 0.0322 'International Tables Vol C Tables 4.2.6.8 and 6.1.1.4'

loop_
_geom_angle_atom_site_label_1
_geom_angle_atom_site_label_2
_geom_angle_atom_site_label_3
_geom_angle
_geom_angle_site_symmetry_1
_geom_angle_site_symmetry_3
C9 O8 C7 106.01(13) . .
C6 N1 N2 118.89(14) . .
C3 N2 N1 117.93(14) . .
C5 N4 C3 115.36(13) . .
N2 C3 N4 125.75(15) . .
N2 C3 C7 119.43(14) . .
N4 C3 C7 114.81(13) . .
N4 C5 C6 120.82(15) . .
N4 C5 C5 117.45(17) . 3_676
C6 C5 C5 121.73(18) . 3_676
N1 C6 C5 121.22(16) . .
N1 C6 H6 119.4 . .
C5 C6 H6 119.4 . .
C11 C7 O8 109.68(14) . .
C11 C7 C3 131.25(15) . .
O8 C7 C3 119.05(14) . .
C10 C9 O8 111.19(15) . .
C10 C9 H9 124.4 . .
O8 C9 H9 124.4 . .
C9 C10 C11 106.17(15) . .
C9 C10 H10 126.9 . .
C11 C10 H10 126.9 . .
C7 C11 C10 106.95(15) . .
C7 C11 H11 126.5 . .
C10 C11 H11 126.5 . .

loop_
_geom_bond_atom_site_label_1
_geom_bond_atom_site_label_2
_geom_bond_distance
_geom_bond_site_symmetry_2
O8 C9 1.359(2) .
O8 C7 1.3709(19) .
N1 C6 1.319(2) .
N1 N2 1.350(2) .
N2 C3 1.330(2) .
N4 C5 1.313(2) .
N4 C3 1.355(2) .
C3 C7 1.441(2) .
C5 C6 1.399(2) .
C5 C5 1.488(3) 3_676
C6 H6 0.9300 .
C7 C11 1.351(2) .
C9 C10 1.338(3) .
C9 H9 0.9300 .
C10 C11 1.414(2) .
C10 H10 0.9300 .
C11 H11 0.9300 .

loop_
_geom_torsion_atom_site_label_1
_geom_torsion_atom_site_label_2
_geom_torsion_atom_site_label_3
_geom_torsion_atom_site_label_4
_geom_torsion
_geom_torsion_site_symmetry_1
_geom_torsion_site_symmetry_2
_geom_torsion_site_symmetry_3
_geom_torsion_site_symmetry_4
C6 N1 N2 C3 0.8(3) . . . .
N1 N2 C3 N4 0.8(3) . . . .
N1 N2 C3 C7 179.52(14) . . . .
C5 N4 C3 N2 -1.8(2) . . . .
C5 N4 C3 C7 179.52(12) . . . .
C3 N4 C5 C6 1.0(2) . . . .
C3 N4 C5 C5 -179.85(15) . . . 3_676
N2 N1 C6 C5 -1.5(3) . . . .
N4 C5 C6 N1 0.5(3) . . . .
C5 C5 C6 N1 -178.58(18) 3_676 . . .
C9 O8 C7 C11 0.01(18) . . . .
C9 O8 C7 C3 -178.37(14) . . . .
N2 C3 C7 C11 -177.26(17) . . . .
N4 C3 C7 C11 1.5(2) . . . .
N2 C3 C7 O8 0.7(2) . . . .
N4 C3 C7 O8 179.51(12) . . . .
C7 O8 C9 C10 0.37(19) . . . .
O8 C9 C10 C11 -0.6(2) . . . .
O8 C7 C11 C10 -0.35(18) . . . .
C3 C7 C11 C10 177.76(16) . . . .
C9 C10 C11 C7 0.57(19) . . . .
